data_1546450
loop_
_publ_author_name
'B\"oser, Richard'
'Haufe, Lisa Cathrin'
'Freytag, Matthias'
'Jones, P. G.'
'H\"orner, Gerald'
'Ren\'e, Frank'

_publ_section_title
;
 Completing the series of boron-nucleophilic cyanoborates: Boryl anions of
 type (NHC)&#x2212;B(CN)2&#x2212;
;
_journal_name_full 'Chem. Sci.'
_journal_paper_doi 10.1039/C7SC02238G
_journal_year 2017
_chemical_formula_sum 'C8 H14 B N3 S Si'
_chemical_formula_weight 223.18
_chemical_name_systematic
; 
 ? 
;
_space_group_IT_number 14
_symmetry_cell_setting monoclinic
_symmetry_space_group_name_Hall '-P 2ybc'
_symmetry_space_group_name_H-M 'P 1 21/c 1'
_atom_sites_solution_hydrogens geom
_atom_sites_solution_primary direct
_atom_sites_solution_secondary difmap
_audit_creation_method SHELXL-97
_audit_update_record
;
2017-05-17 deposited with the CCDC.
2017-07-03 downloaded from the CCDC.
;
_cell_angle_alpha 90.00
_cell_angle_beta 94.741(2)
_cell_angle_gamma 90.00
_cell_formula_units_Z 4
_cell_length_a 9.5297(2)
_cell_length_b 8.5096(2)
_cell_length_c 16.0181(4)
_cell_measurement_reflns_used 13234
_cell_measurement_temperature 100(2)
_cell_measurement_theta_max 75.8330
_cell_measurement_theta_min 4.6470
_cell_volume 1294.53(5)
_computing_cell_refinement
; 
CrysAlisPro, Agilent Technologies, 
Version 1.171.37.35 (release 13-08-2014 CrysAlis171 .NET) 
(compiled Aug 13 2014,18:06:01) 
;
_computing_data_collection
; 
CrysAlisPro, Agilent Technologies, 
Version 1.171.37.35 (release 13-08-2014 CrysAlis171 .NET) 
(compiled Aug 13 2014,18:06:01) 
;
_computing_data_reduction
; 
CrysAlisPro, Agilent Technologies, 
Version 1.171.37.35 (release 13-08-2014 CrysAlis171 .NET) 
(compiled Aug 13 2014,18:06:01) 
;
_computing_molecular_graphics 'Bruker XP'
_computing_publication_material SHELXL-97
_computing_structure_refinement 'SHELXL-97 (Sheldrick, 1997)'
_computing_structure_solution 'SHELXS-97 (Sheldrick, 1990)'
_diffrn_ambient_temperature 100(2)
_diffrn_detector_area_resol_mean 10.3543
_diffrn_measured_fraction_theta_full 1.000
_diffrn_measured_fraction_theta_max 0.997
_diffrn_measurement_device_type 'Oxford Diffraction Xcalibur, Atlas, Nova'
_diffrn_measurement_method '\w scans'
_diffrn_radiation_monochromator mirror
_diffrn_radiation_type 'Cu K\a'
_diffrn_radiation_wavelength 1.54184
_diffrn_reflns_av_R_equivalents 0.0501
_diffrn_reflns_av_sigmaI/netI 0.0212
_diffrn_reflns_limit_h_max 12
_diffrn_reflns_limit_h_min -12
_diffrn_reflns_limit_k_max 10
_diffrn_reflns_limit_k_min -10
_diffrn_reflns_limit_l_max 20
_diffrn_reflns_limit_l_min -19
_diffrn_reflns_number 25988
_diffrn_reflns_theta_full 75.00
_diffrn_reflns_theta_max 76.22
_diffrn_reflns_theta_min 4.66
_diffrn_source 'sealed X-ray tube'
_exptl_absorpt_coefficient_mu 2.852
_exptl_absorpt_correction_T_max 1.00000
_exptl_absorpt_correction_T_min 0.06033
_exptl_absorpt_correction_type multi-scan
_exptl_absorpt_process_details
; 
CrysAlisPro, Agilent Technologies, 
Version 1.171.37.35 (release 13-08-2014 CrysAlis171 .NET) 
(compiled Aug 13 2014,18:06:01) 
;
_exptl_crystal_colour colourless
_exptl_crystal_density_diffrn 1.145
_exptl_crystal_density_method 'not measured'
_exptl_crystal_description irregular
_exptl_crystal_F_000 472
_exptl_crystal_size_max 0.16
_exptl_crystal_size_mid 0.08
_exptl_crystal_size_min 0.03
_refine_diff_density_max 0.305
_refine_diff_density_min -0.239
_refine_diff_density_rms 0.038
_refine_ls_extinction_method none
_refine_ls_goodness_of_fit_ref 1.060
_refine_ls_hydrogen_treatment constr
_refine_ls_matrix_type full
_refine_ls_number_parameters 131
_refine_ls_number_reflns 2701
_refine_ls_number_restraints 0
_refine_ls_restrained_S_all 1.060
_refine_ls_R_factor_all 0.0296
_refine_ls_R_factor_gt 0.0267
_refine_ls_shift/su_max 0.001
_refine_ls_shift/su_mean 0.000
_refine_ls_structure_factor_coef Fsqd
_refine_ls_weighting_details 'calc w=1/[\s^2^(Fo^2^)+(0.0358P)^2^+0.3047P] where P=(Fo^2^+2Fc^2^)/3'
_refine_ls_weighting_scheme calc
_refine_ls_wR_factor_gt 0.0686
_refine_ls_wR_factor_ref 0.0704
_reflns_number_gt 2495
_reflns_number_total 2701
_reflns_threshold_expression >2sigma(I)
_cod_data_source_file c7sc02238g2.cif
_cod_data_source_block rene03
_cod_original_cell_volume 1294.52(5)
_cod_original_sg_symbol_H-M 'P 21/c'
_cod_database_code 1546450

loop_
_symmetry_equiv_pos_as_xyz
'x, y, z'
'-x, y+1/2, -z+1/2'
'-x, -y, -z'
'x, -y-1/2, z-1/2'

loop_
_atom_site_label
_atom_site_type_symbol
_atom_site_fract_x
_atom_site_fract_y
_atom_site_fract_z
_atom_site_U_iso_or_equiv
_atom_site_adp_type
_atom_site_occupancy
_atom_site_symmetry_multiplicity
_atom_site_calc_flag
_atom_site_refinement_flags
Si Si 0.87530(3) 0.67448(4) 0.36561(2) 0.02271(10) Uani 1 1 d .
S S 0.35042(3) 0.56972(3) 0.222135(18) 0.02545(9) Uani 1 1 d .
B1 B 0.39370(13) 0.65676(16) 0.33029(8) 0.0227(3) Uani 1 1 d .
N1 N 0.68209(10) 0.67518(12) 0.35291(6) 0.0226(2) Uani 1 1 d .
N2 N 0.27462(13) 0.94622(15) 0.34531(9) 0.0396(3) Uani 1 1 d .
N3 N 0.30157(12) 0.44966(15) 0.44416(8) 0.0357(3) Uani 1 1 d .
C1 C 0.56210(12) 0.67015(13) 0.34597(7) 0.0217(2) Uani 1 1 d .
C2 C 0.91201(13) 0.46793(15) 0.39417(8) 0.0271(3) Uani 1 1 d .
H2A H 0.8705 0.4435 0.4466 0.041 Uiso 1 1 calc R
H2B H 1.0140 0.4514 0.4015 0.041 Uiso 1 1 calc R
H2C H 0.8710 0.3991 0.3496 0.041 Uiso 1 1 calc R
C3 C 0.92875(13) 0.73277(18) 0.26224(8) 0.0336(3) Uani 1 1 d .
H3A H 0.8827 0.6643 0.2191 0.050 Uiso 1 1 calc R
H3B H 1.0312 0.7230 0.2618 0.050 Uiso 1 1 calc R
H3C H 0.9009 0.8420 0.2508 0.050 Uiso 1 1 calc R
C4 C 0.91885(14) 0.82186(16) 0.44803(9) 0.0326(3) Uani 1 1 d .
H4A H 0.8839 0.9251 0.4287 0.049 Uiso 1 1 calc R
H4B H 1.0212 0.8265 0.4603 0.049 Uiso 1 1 calc R
H4C H 0.8745 0.7923 0.4988 0.049 Uiso 1 1 calc R
C5 C 0.43770(14) 0.70830(15) 0.15670(8) 0.0284(3) Uani 1 1 d .
H5A H 0.4052 0.8165 0.1672 0.034 Uiso 1 1 calc R
H5B H 0.5408 0.7042 0.1706 0.034 Uiso 1 1 calc R
C6 C 0.40322(17) 0.66567(18) 0.06522(8) 0.0376(3) Uani 1 1 d .
H6A H 0.4315 0.5568 0.0558 0.056 Uiso 1 1 calc R
H6B H 0.4542 0.7361 0.0299 0.056 Uiso 1 1 calc R
H6C H 0.3017 0.6766 0.0509 0.056 Uiso 1 1 calc R
C7 C 0.32733(12) 0.82620(15) 0.34037(8) 0.0264(3) Uani 1 1 d .
C8 C 0.34082(12) 0.53727(15) 0.39703(8) 0.0259(3) Uani 1 1 d .

loop_
_atom_site_aniso_label
_atom_site_aniso_U_11
_atom_site_aniso_U_22
_atom_site_aniso_U_33
_atom_site_aniso_U_23
_atom_site_aniso_U_13
_atom_site_aniso_U_12
Si 0.01718(16) 0.02805(18) 0.02280(17) 0.00048(12) 0.00103(11) -0.00249(11)
S 0.02590(15) 0.02735(16) 0.02299(15) -0.00298(10) 0.00134(11) -0.00379(11)
B1 0.0180(6) 0.0268(7) 0.0234(6) -0.0013(5) 0.0019(5) -0.0010(5)
N1 0.0213(5) 0.0236(5) 0.0230(5) 0.0028(4) 0.0017(4) -0.0011(4)
N2 0.0337(6) 0.0351(7) 0.0493(7) -0.0051(5) 0.0001(5) 0.0067(5)
N3 0.0335(6) 0.0403(7) 0.0347(6) 0.0002(5) 0.0119(5) -0.0041(5)
C1 0.0240(6) 0.0217(5) 0.0196(5) 0.0008(4) 0.0023(4) -0.0006(4)
C2 0.0230(5) 0.0313(6) 0.0273(6) -0.0011(5) 0.0028(4) 0.0047(5)
C3 0.0260(6) 0.0460(8) 0.0294(6) 0.0052(6) 0.0056(5) -0.0060(6)
C4 0.0315(6) 0.0320(7) 0.0333(7) -0.0031(5) -0.0033(5) -0.0051(5)
C5 0.0328(6) 0.0287(6) 0.0235(6) 0.0018(5) 0.0018(5) -0.0014(5)
C6 0.0498(8) 0.0393(8) 0.0236(6) 0.0007(5) 0.0016(6) 0.0008(6)
C7 0.0200(5) 0.0324(7) 0.0266(6) -0.0030(5) 0.0000(4) -0.0006(5)
C8 0.0210(5) 0.0305(6) 0.0267(6) -0.0039(5) 0.0045(4) -0.0007(5)

loop_
_atom_type_symbol
_atom_type_description
_atom_type_scat_dispersion_real
_atom_type_scat_dispersion_imag
_atom_type_scat_source
C C 0.0181 0.0091 'International Tables Vol C Tables 4.2.6.8 and 6.1.1.4'
H H 0.0000 0.0000 'International Tables Vol C Tables 4.2.6.8 and 6.1.1.4'
B B 0.0090 0.0039 'International Tables Vol C Tables 4.2.6.8 and 6.1.1.4'
N N 0.0311 0.0180 'International Tables Vol C Tables 4.2.6.8 and 6.1.1.4'
Si Si 0.2541 0.3302 'International Tables Vol C Tables 4.2.6.8 and 6.1.1.4'
S S 0.3331 0.5567 'International Tables Vol C Tables 4.2.6.8 and 6.1.1.4'

loop_
_geom_angle_atom_site_label_1
_geom_angle_atom_site_label_2
_geom_angle_atom_site_label_3
_geom_angle
N1 Si C3 104.42(5)
N1 Si C2 101.46(5)
C3 Si C2 114.81(6)
N1 Si C4 103.98(6)
C3 Si C4 113.48(7)
C2 Si C4 116.38(6)
C5 S B1 101.38(6)
C8 B1 C7 111.21(10)
C8 B1 C1 107.97(10)
C7 B1 C1 108.70(10)
C8 B1 S 107.92(8)
C7 B1 S 112.88(9)
C1 B1 S 108.00(8)
C1 N1 Si 177.54(10)
N1 C1 B1 176.10(12)
C6 C5 S 109.12(9)
N2 C7 B1 177.00(13)
N3 C8 B1 178.89(14)

loop_
_geom_bond_atom_site_label_1
_geom_bond_atom_site_label_2
_geom_bond_distance
Si N1 1.8356(10)
Si C3 1.8403(13)
Si C2 1.8424(13)
Si C4 1.8432(13)
S C5 1.8236(13)
S B1 1.8978(14)
B1 C8 1.5875(18)
B1 C7 1.5881(18)
B1 C1 1.6077(16)
N1 C1 1.1405(16)
N2 C7 1.1437(18)
N3 C8 1.1455(18)
C5 C6 1.5189(18)

loop_
_geom_torsion_atom_site_label_1
_geom_torsion_atom_site_label_2
_geom_torsion_atom_site_label_3
_geom_torsion_atom_site_label_4
_geom_torsion
C5 S B1 C8 -173.04(8)
C5 S B1 C7 63.64(10)
C5 S B1 C1 -56.56(9)
B1 S C5 C6 -174.87(10)
